data_2015857
loop_
_publ_author_name
'Borowiak, Teresa'
'Dutkiewicz, Grzegorz'
'Spycha\/la, Jaros\/law'

_publ_section_title
;
 Supramolecular motifs in 1-(2-cyanoethyl)thymine and
 1-(3-cyanopropyl)thymine
;
_journal_coeditor_code GD3083
_journal_issue 3
_journal_name_full 'Acta Crystallographica Section C'
_journal_page_first o201
_journal_page_last o203
_journal_paper_doi 10.1107/S0108270107006385
_journal_volume 63
_journal_year 2007
_chemical_formula_iupac 'C9 H11 N3 O2'
_chemical_formula_moiety 'C9 H11 N3 O2'
_chemical_formula_sum 'C9 H11 N3 O2'
_chemical_formula_weight 193.21
_chemical_name_common
;
1-(3-cyanopropyl)thymine
;
_chemical_name_systematic
;
4-(5-methyl-2,4-dioxo-1,2,3,4-tetrahydropyrimidin-1-yl)butanenitrile
;
_space_group_IT_number 2
_space_group_name_Hall '-P 1'
_symmetry_cell_setting triclinic
_symmetry_space_group_name_Hall '-P 1'
_symmetry_space_group_name_H-M 'P -1'
_atom_sites_solution_hydrogens geom
_atom_sites_solution_primary direct
_atom_sites_solution_secondary difmap
_audit_creation_method SHELXL97
_cell_angle_alpha 75.815(10)
_cell_angle_beta 78.364(12)
_cell_angle_gamma 80.780(11)
_cell_formula_units_Z 2
_cell_length_a 4.8591(8)
_cell_length_b 9.8205(12)
_cell_length_c 10.5979(11)
_cell_measurement_reflns_used 2362
_cell_measurement_temperature 293(2)
_cell_measurement_theta_max 29.66
_cell_measurement_theta_min 2.60
_cell_volume 476.94(11)
_computing_cell_refinement 'CrysAlis RED (Oxford Diffraction, 2006)'
_computing_data_collection 'CrysAlis CCD (Oxford Diffraction, 2006)'
_computing_data_reduction 'CrysAlis RED'
_computing_molecular_graphics
;
Stereochemical Workstation Operation Manual (Siemens, 1989) and MERCURY
(Macrae <i>et al.</i>,  2006)
;
_computing_publication_material 'Please provide missing details'
_computing_structure_refinement 'SHELXL97 (Sheldrick, 1997)'
_computing_structure_solution 'SHELXS97 (Sheldrick, 1997)'
_diffrn_ambient_temperature 293(2)
_diffrn_measured_fraction_theta_full 0.994
_diffrn_measured_fraction_theta_max 0.874
_diffrn_measurement_device_type 'Kuma KM4 CCD area-detector'
_diffrn_measurement_method \w
_diffrn_radiation_monochromator graphite
_diffrn_radiation_source 'fine-focus sealed tube'
_diffrn_radiation_type MoK\a
_diffrn_radiation_wavelength 0.71073
_diffrn_reflns_av_R_equivalents 0.0105
_diffrn_reflns_av_sigmaI/netI 0.0155
_diffrn_reflns_limit_h_max 4
_diffrn_reflns_limit_h_min -6
_diffrn_reflns_limit_k_max 13
_diffrn_reflns_limit_k_min -13
_diffrn_reflns_limit_l_max 14
_diffrn_reflns_limit_l_min -14
_diffrn_reflns_number 4787
_diffrn_reflns_theta_full 25.00
_diffrn_reflns_theta_max 29.69
_diffrn_reflns_theta_min 2.5980
_diffrn_standards_decay_% 0
_diffrn_standards_number 0
_exptl_absorpt_coefficient_mu 0.098
_exptl_absorpt_correction_T_max 1.00000
_exptl_absorpt_correction_T_min 0.96938
_exptl_absorpt_correction_type multi-scan
_exptl_absorpt_process_details 'CrysAlis RED (Oxford Diffraction 2006)'
_exptl_crystal_colour colourless
_exptl_crystal_density_diffrn 1.345
_exptl_crystal_density_method 'not measured'
_exptl_crystal_description plate
_exptl_crystal_F_000 204
_exptl_crystal_size_max 0.6
_exptl_crystal_size_mid 0.3
_exptl_crystal_size_min 0.1
_refine_diff_density_max 0.218
_refine_diff_density_min -0.236
_refine_ls_extinction_method none
_refine_ls_goodness_of_fit_ref 1.069
_refine_ls_hydrogen_treatment refall
_refine_ls_matrix_type full
_refine_ls_number_parameters 171
_refine_ls_number_reflns 2368
_refine_ls_number_restraints 0
_refine_ls_restrained_S_all 1.069
_refine_ls_R_factor_all 0.0490
_refine_ls_R_factor_gt 0.0392
_refine_ls_shift/su_max 0.000
_refine_ls_shift/su_mean 0.000
_refine_ls_structure_factor_coef Fsqd
_refine_ls_weighting_details 'calc w = 1/[\s^2^(Fo^2^)+(0.0762P)^2^+0.0211P] where P=(Fo^2^+2Fc^2^)/3'
_refine_ls_weighting_scheme calc
_refine_ls_wR_factor_gt 0.1110
_refine_ls_wR_factor_ref 0.1207
_reflns_number_gt 1842
_reflns_number_total 2368
_reflns_threshold_expression I>2\s(I)
_cod_data_source_file gd3083.cif
_cod_data_source_block II
_cod_database_code 2015857
_cod_database_fobs_code 2015857

loop_
_symmetry_equiv_pos_as_xyz
'x, y, z'
'-x, -y, -z'

loop_
_atom_site_type_symbol
_atom_site_label
_atom_site_fract_x
_atom_site_fract_y
_atom_site_fract_z
_atom_site_U_iso_or_equiv
_atom_site_adp_type
_atom_site_calc_flag
_atom_site_occupancy
N N1 0.50209(17) 0.33709(9) 0.79194(8) 0.0372(2) Uani d 1
C C2 0.2855(2) 0.43986(11) 0.75638(10) 0.0361(2) Uani d 1
O O2 0.16684(18) 0.52289(9) 0.82454(8) 0.0500(2) Uani d 1
N N3 0.20966(17) 0.44027(9) 0.63776(8) 0.0364(2) Uani d 1
H H3 0.068(3) 0.5047(16) 0.6142(14) 0.051(3) Uiso d 1
C C4 0.3384(2) 0.35642(11) 0.55030(10) 0.0342(2) Uani d 1
O O4 0.25319(16) 0.37071(9) 0.44499(8) 0.0464(2) Uani d 1
C C5 0.5724(2) 0.25585(10) 0.59085(10) 0.0370(2) Uani d 1
C C6 0.6387(2) 0.25031(11) 0.70908(10) 0.0378(2) Uani d 1
H H6 0.786(3) 0.1834(15) 0.7423(15) 0.056(4) Uiso d 1
C C11 0.5778(2) 0.31798(13) 0.92343(11) 0.0413(3) Uani d 1
H H11B 0.754(3) 0.2562(15) 0.9210(14) 0.053(4) Uiso d 1
H H11A 0.620(3) 0.4062(16) 0.9349(14) 0.054(4) Uiso d 1
C C12 0.3514(2) 0.25179(14) 1.03188(11) 0.0458(3) Uani d 1
H H12B 0.174(3) 0.3214(17) 1.0369(16) 0.070(4) Uiso d 1
H H12A 0.311(3) 0.1647(15) 1.0101(14) 0.050(3) Uiso d 1
C C13 0.4400(3) 0.21409(16) 1.16776(12) 0.0543(3) Uani d 1
H H13B 0.274(4) 0.1850(18) 1.237(2) 0.086(5) Uiso d 1
H H13A 0.497(4) 0.296(2) 1.1906(17) 0.080(5) Uiso d 1
C C14 0.6690(3) 0.09841(14) 1.17855(12) 0.0532(3) Uani d 1
N N14 0.8451(3) 0.00833(16) 1.18472(16) 0.0857(5) Uani d 1
C C51 0.7281(3) 0.16313(16) 0.50001(15) 0.0551(3) Uani d 1
H H51C 0.809(4) 0.225(2) 0.412(2) 0.095(6) Uiso d 1
H H51B 0.614(4) 0.100(2) 0.485(2) 0.095(6) Uiso d 1
H H51A 0.876(4) 0.106(2) 0.536(2) 0.099(6) Uiso d 1

loop_
_atom_site_aniso_label
_atom_site_aniso_U_11
_atom_site_aniso_U_22
_atom_site_aniso_U_33
_atom_site_aniso_U_12
_atom_site_aniso_U_13
_atom_site_aniso_U_23
N1 0.0355(4) 0.0418(5) 0.0327(4) 0.0032(3) -0.0084(3) -0.0077(3)
C2 0.0341(5) 0.0386(5) 0.0334(5) 0.0011(4) -0.0051(4) -0.0077(4)
O2 0.0535(5) 0.0530(5) 0.0428(4) 0.0127(4) -0.0094(4) -0.0202(4)
N3 0.0323(4) 0.0397(5) 0.0354(4) 0.0056(3) -0.0086(3) -0.0091(4)
C4 0.0316(5) 0.0366(5) 0.0339(5) -0.0027(4) -0.0048(4) -0.0084(4)
O4 0.0434(4) 0.0575(5) 0.0407(4) 0.0060(3) -0.0143(3) -0.0173(3)
C5 0.0362(5) 0.0334(5) 0.0409(5) 0.0011(4) -0.0059(4) -0.0109(4)
C6 0.0346(5) 0.0354(5) 0.0404(5) 0.0043(4) -0.0081(4) -0.0068(4)
C11 0.0396(5) 0.0491(6) 0.0366(5) 0.0002(5) -0.0137(4) -0.0096(4)
C12 0.0417(6) 0.0579(7) 0.0354(5) 0.0019(5) -0.0102(4) -0.0080(5)
C13 0.0618(8) 0.0637(8) 0.0346(6) 0.0053(6) -0.0124(5) -0.0104(5)
C14 0.0564(7) 0.0564(7) 0.0427(6) -0.0067(6) -0.0151(5) 0.0025(5)
N14 0.0721(8) 0.0768(9) 0.0889(10) 0.0134(7) -0.0226(7) 0.0109(8)
C51 0.0574(7) 0.0521(7) 0.0595(8) 0.0139(6) -0.0144(6) -0.0286(6)

loop_
_atom_type_symbol
_atom_type_description
_atom_type_scat_dispersion_real
_atom_type_scat_dispersion_imag
_atom_type_scat_source
C C 0.0033 0.0016 'International Tables Vol C Tables 4.2.6.8 and 6.1.1.4'
H H 0.0000 0.0000 'International Tables Vol C Tables 4.2.6.8 and 6.1.1.4'
N N 0.0061 0.0033 'International Tables Vol C Tables 4.2.6.8 and 6.1.1.4'
O O 0.0106 0.0060 'International Tables Vol C Tables 4.2.6.8 and 6.1.1.4'

loop_
_geom_angle_atom_site_label_1
_geom_angle_atom_site_label_2
_geom_angle_atom_site_label_3
_geom_angle
C6 N1 C2 121.12(8)
C6 N1 C11 120.22(8)
C2 N1 C11 118.61(9)
N1 C11 C12 111.35(9)
N1 C11 H11B 104.9(8)
C12 C11 H11B 110.8(9)
N1 C11 H11A 110.0(9)
C12 C11 H11A 113.2(9)
H11B C11 H11A 106.1(11)
C11 C12 C13 112.52(10)
C11 C12 H12B 109.2(9)
C13 C12 H12B 107.2(9)
C11 C12 H12A 108.5(8)
C13 C12 H12A 109.4(8)
H12B C12 H12A 110.0(12)
C14 C13 C12 112.22(11)
C14 C13 H13B 108.2(10)
C12 C13 H13B 109.6(10)
C14 C13 H13A 108.9(11)
C12 C13 H13A 112.3(10)
H13B C13 H13A 105.3(15)
N14 C14 C13 178.63(15)
O2 C2 N3 122.29(9)
O2 C2 N1 123.18(9)
N3 C2 N1 114.53(9)
C2 N3 C4 126.95(8)
C2 N3 H3 115.6(9)
C4 N3 H3 117.3(9)
O4 C4 N3 120.22(9)
O4 C4 C5 124.29(9)
N3 C4 C5 115.49(8)
C6 C5 C4 117.84(9)
C6 C5 C51 123.33(10)
C4 C5 C51 118.83(10)
C5 C51 H51C 109.4(11)
C5 C51 H51B 113.8(13)
H51C C51 H51B 109.3(17)
C5 C51 H51A 110.1(13)
H51C C51 H51A 108.7(17)
H51B C51 H51A 105.5(17)
C5 C6 N1 123.91(9)
C5 C6 H6 121.4(9)
N1 C6 H6 114.7(9)

loop_
_geom_bond_atom_site_label_1
_geom_bond_atom_site_label_2
_geom_bond_distance
N1 C6 1.3743(14)
N1 C2 1.3788(13)
N1 C11 1.4728(13)
C11 C12 1.5191(17)
C11 H11B 0.966(15)
C11 H11A 0.962(16)
C12 C13 1.5277(15)
C12 H12B 1.010(16)
C12 H12A 0.996(14)
C13 C14 1.4578(19)
C13 H13B 1.00(2)
C13 H13A 0.988(18)
C14 N14 1.1272(18)
C2 O2 1.2203(13)
C2 N3 1.3786(12)
N3 C4 1.3797(13)
N3 H3 0.888(15)
C4 O4 1.2362(12)
C4 C5 1.4427(13)
C5 C6 1.3420(14)
C5 C51 1.4977(16)
C51 H51C 1.02(2)
C51 H51B 0.96(2)
C51 H51A 0.92(2)
C6 H6 0.953(14)

loop_
_geom_hbond_atom_site_label_D
_geom_hbond_atom_site_label_H
_geom_hbond_atom_site_label_A
_geom_hbond_site_symmetry_A
_geom_hbond_distance_DH
_geom_hbond_distance_HA
_geom_hbond_distance_DA
_geom_hbond_angle_DHA
N3 H3 O4 2_566 0.888(15) 1.932(16) 2.8165(12) 173.6(13)
C6 H6 N14 2_757 0.953(14) 2.472(15) 3.4211(16) 173.6(11)
C13 H13A O2 2_667 0.988(18) 2.557(18) 3.4751(19) 154.5(14)
C12 H12B O2 2_567 1.010(16) 2.560(17) 3.4454(15) 146.3(12)

loop_
_geom_torsion_atom_site_label_1
_geom_torsion_atom_site_label_2
_geom_torsion_atom_site_label_3
_geom_torsion_atom_site_label_4
_geom_torsion
C6 N1 C11 C12 -106.37(12)
C2 N1 C11 C12 71.29(13)
N1 C11 C12 C13 173.01(10)
C11 C12 C13 C14 -68.41(16)
C6 N1 C2 O2 -176.83(10)
C11 N1 C2 O2 5.53(16)
C6 N1 C2 N3 4.14(15)
C11 N1 C2 N3 -173.50(9)
O2 C2 N3 C4 176.44(10)
N1 C2 N3 C4 -4.51(15)
C2 N3 C4 O4 -177.87(9)
C2 N3 C4 C5 1.72(15)
O4 C4 C5 C6 -178.88(10)
N3 C4 C5 C6 1.55(14)
O4 C4 C5 C51 0.99(17)
N3 C4 C5 C51 -178.57(11)
C4 C5 C6 N1 -1.78(17)
C51 C5 C6 N1 178.35(11)
C2 N1 C6 C5 -1.24(17)
C11 N1 C6 C5 176.36(10)

loop_
_cod_related_entry_id
_cod_related_entry_database
_cod_related_entry_code
1 ChemSpider 8783175
